data_2023028
loop_
_publ_author_name
'Mondal, Bipul'

_publ_section_title
;
 Crystal structure of di-ethyl-ammonium
 dioxido{<i>Z</i>)-<i>N</i>-[(pyri-din-2-yl)car-bon-yl-azan-idyl]pyri-dine-2-car-box-imid-ato}vana-date(1-)
 monohydrate.
;
_journal_coeditor_code EV2002
_journal_issue 'Pt 3'
_journal_name_full 'Acta crystallographica. Section E, Crystallographic communications'
_journal_page_first 277
_journal_page_last 280
_journal_paper_doi 10.1107/S2056989024001166
_journal_volume 80
_journal_year 2024
_chemical_formula_iupac '(C4 H12 N) [V (C12 H8 N4 O2) O2] , H2 O'
_chemical_formula_moiety 'C12 H8 N4 O4 V, C4 H12 N, H2 O'
_chemical_formula_sum 'C16 H22 N5 O5 V'
_chemical_formula_weight 415.32
_chemical_name_systematic
;Diethylammonium
dioxido{<i>Z</i>)-<i>N</i>-[(pyridin-2-yl)carbonylazanidyl]pyridine-2-carboximidato}vanadate(1-) monohydrate
;
_space_group_crystal_system triclinic
_space_group_IT_number 2
_space_group_name_Hall '-P 1'
_space_group_name_H-M_alt 'P -1'
_atom_sites_solution_hydrogens mixed
_audit_creation_method
;
Olex2 1.2
(compiled 2018.05.29 svn.r3508 for OlexSys, GUI svn.r5506)
;
_cell_angle_alpha 105.609(2)
_cell_angle_beta 101.103(2)
_cell_angle_gamma 96.253(2)
_cell_formula_units_Z 2
_cell_length_a 7.6850(4)
_cell_length_b 9.4135(4)
_cell_length_c 13.9147(7)
_cell_measurement_reflns_used 9990
_cell_measurement_temperature 298
_cell_measurement_theta_max 30.19
_cell_measurement_theta_min 2.28
_cell_volume 937.50(8)
_computing_cell_refinement
;
SAINT (Bruker, 2016)
;
_computing_data_collection
;
APEX2 (Bruker, 2016)
;
_computing_data_reduction
;
SAINT V8.40B (Bruker, 2016)
;
_computing_molecular_graphics
;
Olex2 (Dolomanov <i>et al.</i>,  2009)
;
_computing_publication_material
;
Olex2 (Dolomanov <i>et al.</i>,  2009)
;
_computing_structure_refinement
;
SHELXL (Sheldrick, 2015b)
;
_computing_structure_solution
;
<i>SHELXT2018/2</i> (Sheldrick, 2015a)
;
_diffrn_ambient_temperature 298
_diffrn_measured_fraction_theta_full 0.999
_diffrn_measured_fraction_theta_max 1.000
_diffrn_measurement_device_type 'Bruker D8 Quest with Photon II area detector'
_diffrn_measurement_method '\f and \w scans'
_diffrn_radiation_type MoK\a
_diffrn_radiation_wavelength 0.71073
_diffrn_reflns_av_R_equivalents 0.0806
_diffrn_reflns_av_unetI/netI 0.0318
_diffrn_reflns_limit_h_max 10
_diffrn_reflns_limit_h_min -10
_diffrn_reflns_limit_k_max 12
_diffrn_reflns_limit_k_min -12
_diffrn_reflns_limit_l_max 19
_diffrn_reflns_limit_l_min -19
_diffrn_reflns_number 61285
_diffrn_reflns_theta_full 25.242
_diffrn_reflns_theta_max 29.129
_diffrn_reflns_theta_min 2.280
_diffrn_standards_number 0
_exptl_absorpt_coefficient_mu 0.567
_exptl_absorpt_correction_T_max 0.7469
_exptl_absorpt_correction_T_min 0.6702
_exptl_absorpt_correction_type multi-scan
_exptl_absorpt_process_details
;
(SADABS; Krause <i>et al.</i>,  2015)
;
_exptl_crystal_colour yellow
_exptl_crystal_density_diffrn 1.471
_exptl_crystal_description BLOCK
_exptl_crystal_F_000 432
_exptl_crystal_size_max 0.32
_exptl_crystal_size_mid 0.18
_exptl_crystal_size_min 0.03
_refine_diff_density_max 0.434
_refine_diff_density_min -0.392
_refine_ls_extinction_method none
_refine_ls_goodness_of_fit_ref 1.057
_refine_ls_hydrogen_treatment mixed
_refine_ls_matrix_type full
_refine_ls_number_parameters 274
_refine_ls_number_reflns 5048
_refine_ls_number_restraints 0
_refine_ls_restrained_S_all 1.057
_refine_ls_R_factor_all 0.0596
_refine_ls_R_factor_gt 0.0382
_refine_ls_shift/su_max 0.001
_refine_ls_shift/su_mean 0.000
_refine_ls_structure_factor_coef Fsqd
_refine_ls_weighting_details 'w=1/[\s^2^(Fo^2^)+(0.0450P)^2^+0.4439P] where P=(Fo^2^+2Fc^2^)/3'
_refine_ls_weighting_scheme calc
_refine_ls_wR_factor_gt 0.0949
_refine_ls_wR_factor_ref 0.1096
_reflns_number_gt 3852
_reflns_number_total 5048
_reflns_threshold_expression 'I > 2\s(I)'
_cod_data_source_file ev2002sup1.cif
_cod_data_source_block I
_cod_depositor_comments 'Adding full bibliography for 2023028.cif.'
_cod_database_code 2023028
_cod_database_fobs_code 2023028
_shelx_space_group_comment
;
The symmetry employed for this shelxl refinement is uniquely defined
by the following loop, which should always be used as a source of
symmetry information in preference to the above space-group names.
They are only intended as comments.
;

loop_
_space_group_symop_operation_xyz
'x, y, z'
'-x, -y, -z'

loop_
_atom_site_type_symbol
_atom_site_label
_atom_site_fract_x
_atom_site_fract_y
_atom_site_fract_z
_atom_site_U_iso_or_equiv
_atom_site_adp_type
_atom_site_calc_flag
_atom_site_occupancy
_atom_site_disorder_assembly
_atom_site_disorder_group
V V1 0.58085(4) 0.29537(3) 0.78356(3) 0.03307(10) Uani d 1 . .
N N4 0.0021(2) -0.1100(2) 0.63830(14) 0.0431(4) Uani d 1 . .
O O2 0.5724(2) 0.42364(17) 0.88516(12) 0.0518(4) Uani d 1 . .
O O3 0.32784(18) 0.22542(14) 0.71551(11) 0.0394(3) Uani d 1 . .
N N3 0.36076(19) -0.00629(16) 0.73136(13) 0.0332(3) Uani d 1 . .
C C1 0.9836(3) 0.3489(2) 0.88556(17) 0.0419(5) Uani d 1 . .
H H1 0.979921 0.446045 0.882458 0.050 Uiso calc 1 . .
O O1 0.6564(2) 0.36927(18) 0.70301(13) 0.0528(4) Uani d 1 . .
C C2 1.1439(3) 0.3148(3) 0.92898(18) 0.0487(5) Uani d 1 . .
H H2 1.246761 0.387685 0.955215 0.058 Uiso calc 1 . .
O O5 0.8727(2) 0.6487(2) 0.7639(2) 0.0755(6) Uani d 1 . .
H H5C 0.799539 0.566441 0.738019 0.113 Uiso d 1 . .
H H5D 0.806183 0.714430 0.777364 0.113 Uiso d 1 . .
N N2 0.53498(19) 0.07461(16) 0.77552(12) 0.0316(3) Uani d 1 . .
C C4 0.9945(3) 0.0640(2) 0.89249(17) 0.0415(4) Uani d 1 . .
H H4 0.996177 -0.034329 0.893312 0.050 Uiso calc 1 . .
N N5 1.2242(3) 0.6901(2) 0.72745(16) 0.0484(5) Uani d 1 . .
H H5A 1.107(4) 0.694(3) 0.740(2) 0.058 Uiso d 1 A 1
H H5B 1.276(4) 0.777(3) 0.732(2) 0.058 Uiso d 1 B 2
C C3 1.1493(3) 0.1707(3) 0.93290(18) 0.0493(5) Uani d 1 . .
H H3 1.256060 0.145211 0.962437 0.059 Uiso calc 1 . .
O O4 0.64803(19) -0.13258(15) 0.80366(14) 0.0497(4) Uani d 1 . .
N N1 0.8323(2) 0.24697(17) 0.84751(12) 0.0325(3) Uani d 1 . .
C C5 0.8380(2) 0.1063(2) 0.85105(14) 0.0313(4) Uani d 1 . .
C C7 0.2627(2) 0.08519(19) 0.70259(14) 0.0311(4) Uani d 1 . .
C C6 0.6610(2) 0.00098(19) 0.80739(15) 0.0330(4) Uani d 1 . .
C C14 1.3191(3) 0.6392(3) 0.8113(2) 0.0598(7) Uani d 1 . .
H H14A 1.442548 0.635076 0.805965 0.072 Uiso calc 1 . .
H H14B 1.261482 0.539255 0.805202 0.072 Uiso calc 1 . .
C C13 1.3170(4) 0.7421(4) 0.9123(2) 0.0828(10) Uani d 1 . .
H H13A 1.371411 0.841452 0.917594 0.124 Uiso calc 1 . .
H H13B 1.383288 0.709304 0.965860 0.124 Uiso calc 1 . .
H H13C 1.194956 0.742057 0.918946 0.124 Uiso calc 1 . .
C C15A 1.1933(5) 0.5973(5) 0.6175(4) 0.0527(10) Uani d 0.7 C 1
H H15A 1.112883 0.639100 0.573984 0.063 Uiso calc 0.7 C 1
H H15B 1.137207 0.496051 0.609451 0.063 Uiso calc 0.7 C 1
C C16A 1.3721(7) 0.5944(7) 0.5852(5) 0.0695(13) Uani d 0.7 C 1
H H16A 1.349650 0.557036 0.511873 0.104 Uiso calc 0.7 C 1
H H16B 1.438875 0.530498 0.615382 0.104 Uiso calc 0.7 C 1
H H16C 1.440214 0.693958 0.608190 0.104 Uiso calc 0.7 C 1
C C8 0.0699(2) 0.0330(2) 0.65164(14) 0.0326(4) Uani d 1 . .
C C9 -0.0329(3) 0.1301(2) 0.61863(16) 0.0421(5) Uani d 1 . .
H H9 0.017119 0.229460 0.630326 0.050 Uiso calc 1 . .
C C10 -0.2108(3) 0.0772(3) 0.56808(19) 0.0534(6) Uani d 1 . .
H H10 -0.282243 0.140321 0.544890 0.064 Uiso calc 1 . .
C C11 -0.2801(3) -0.0687(3) 0.55262(19) 0.0554(6) Uani d 1 . .
H H11 -0.398965 -0.107782 0.517707 0.067 Uiso calc 1 . .
C C12 -0.1699(3) -0.1567(3) 0.58996(19) 0.0526(6) Uani d 1 . .
H H12 -0.219043 -0.255526 0.580788 0.063 Uiso calc 1 . .
C C15B 1.279(3) 0.5710(13) 0.6404(12) 0.102(6) Uani d 0.3 C 2
H H15C 1.399256 0.553432 0.665826 0.123 Uiso calc 0.3 C 2
H H15D 1.196845 0.477106 0.621828 0.123 Uiso calc 0.3 C 2
C C16B 1.276(3) 0.6182(19) 0.5559(13) 0.116(6) Uani d 0.3 C 2
H H16D 1.270778 0.533969 0.497547 0.173 Uiso calc 0.3 C 2
H H16E 1.383543 0.688974 0.567037 0.173 Uiso calc 0.3 C 2
H H16F 1.172786 0.664919 0.543386 0.173 Uiso calc 0.3 C 2

loop_
_atom_site_aniso_label
_atom_site_aniso_U_11
_atom_site_aniso_U_22
_atom_site_aniso_U_33
_atom_site_aniso_U_12
_atom_site_aniso_U_13
_atom_site_aniso_U_23
V1 0.03157(16) 0.02325(15) 0.04138(19) 0.00202(11) 0.00358(13) 0.00908(12)
N4 0.0319(8) 0.0415(9) 0.0525(11) -0.0027(7) 0.0019(7) 0.0175(8)
O2 0.0457(8) 0.0400(8) 0.0543(9) 0.0124(7) -0.0010(7) -0.0046(7)
O3 0.0345(7) 0.0278(6) 0.0520(8) 0.0024(5) -0.0009(6) 0.0141(6)
N3 0.0249(7) 0.0277(7) 0.0438(9) -0.0003(6) 0.0023(6) 0.0111(6)
C1 0.0354(10) 0.0326(9) 0.0495(12) -0.0043(8) 0.0055(9) 0.0056(9)
O1 0.0511(9) 0.0474(9) 0.0672(11) 0.0019(7) 0.0118(8) 0.0329(8)
C2 0.0319(10) 0.0489(12) 0.0526(13) -0.0062(9) 0.0018(9) 0.0049(10)
O5 0.0432(9) 0.0467(10) 0.146(2) 0.0060(8) 0.0276(11) 0.0400(12)
N2 0.0239(7) 0.0261(7) 0.0422(9) 0.0002(5) 0.0031(6) 0.0106(6)
C4 0.0325(9) 0.0428(11) 0.0485(12) 0.0072(8) 0.0035(8) 0.0163(9)
N5 0.0555(12) 0.0325(9) 0.0583(12) 0.0029(8) 0.0163(10) 0.0151(9)
C3 0.0294(10) 0.0594(14) 0.0536(13) 0.0053(9) -0.0009(9) 0.0162(11)
O4 0.0362(7) 0.0312(7) 0.0835(12) 0.0050(6) 0.0057(7) 0.0260(7)
N1 0.0288(7) 0.0288(7) 0.0371(8) 0.0010(6) 0.0065(6) 0.0076(6)
C5 0.0283(8) 0.0318(9) 0.0339(9) 0.0043(7) 0.0067(7) 0.0108(7)
C7 0.0306(8) 0.0289(8) 0.0324(9) 0.0018(7) 0.0058(7) 0.0090(7)
C6 0.0320(9) 0.0262(8) 0.0399(10) 0.0035(7) 0.0040(7) 0.0119(7)
C14 0.0450(12) 0.0587(15) 0.098(2) 0.0169(11) 0.0232(13) 0.0522(15)
C13 0.072(2) 0.124(3) 0.0664(19) 0.0195(19) 0.0103(15) 0.054(2)
C15A 0.049(2) 0.041(2) 0.059(3) 0.0063(15) 0.0060(18) 0.0045(17)
C16A 0.066(3) 0.077(3) 0.065(3) 0.019(2) 0.023(2) 0.011(2)
C8 0.0296(8) 0.0355(9) 0.0317(9) 0.0034(7) 0.0066(7) 0.0095(7)
C9 0.0372(10) 0.0438(11) 0.0438(11) 0.0103(8) 0.0046(8) 0.0127(9)
C10 0.0353(11) 0.0700(16) 0.0564(14) 0.0171(11) 0.0032(10) 0.0232(12)
C11 0.0260(9) 0.0803(17) 0.0554(14) 0.0011(10) 0.0004(9) 0.0221(13)
C12 0.0344(11) 0.0547(13) 0.0609(15) -0.0099(9) 0.0015(10) 0.0178(11)
C15B 0.179(19) 0.039(5) 0.083(10) 0.028(9) 0.019(12) 0.013(6)
C16B 0.137(17) 0.088(10) 0.111(14) 0.029(11) 0.046(13) -0.005(9)

loop_
_atom_type_symbol
_atom_type_description
_atom_type_scat_dispersion_real
_atom_type_scat_dispersion_imag
_atom_type_scat_source
C C 0.0033 0.0016 'International Tables Vol C Tables 4.2.6.8 and 6.1.1.4'
H H 0.0000 0.0000 'International Tables Vol C Tables 4.2.6.8 and 6.1.1.4'
N N 0.0061 0.0033 'International Tables Vol C Tables 4.2.6.8 and 6.1.1.4'
O O 0.0106 0.0060 'International Tables Vol C Tables 4.2.6.8 and 6.1.1.4'
V V 0.3005 0.5294 'International Tables Vol C Tables 4.2.6.8 and 6.1.1.4'

loop_
_geom_angle_atom_site_label_1
_geom_angle_atom_site_label_2
_geom_angle_atom_site_label_3
_geom_angle_site_symmetry_1
_geom_angle_site_symmetry_3
_geom_angle
_geom_angle_publ_flag
O2 V1 O3 . . 102.55(7) ?
O2 V1 O1 . . 110.64(9) ?
O2 V1 N2 . . 121.01(8) ?
O2 V1 N1 . . 95.14(7) ?
O3 V1 N2 . . 74.82(5) ?
O3 V1 N1 . . 148.99(6) ?
O1 V1 O3 . . 102.22(7) ?
O1 V1 N2 . . 127.77(8) ?
O1 V1 N1 . . 94.92(7) ?
N2 V1 N1 . . 74.24(6) ?
C12 N4 C8 . . 116.92(18) ?
C7 O3 V1 . . 117.29(11) ?
C7 N3 N2 . . 106.98(14) ?
N1 C1 C2 . . 122.3(2) ?
C1 C2 C3 . . 118.8(2) ?
N3 N2 V1 . . 118.33(10) ?
C6 N2 V1 . . 124.19(12) ?
C6 N2 N3 . . 117.46(14) ?
C5 C4 C3 . . 118.71(19) ?
C14 N5 C15A . . 120.9(2) ?
C14 N5 C15B . . 94.6(6) ?
C2 C3 C4 . . 119.43(19) ?
C1 N1 V1 . . 123.69(13) ?
C1 N1 C5 . . 118.88(16) ?
C5 N1 V1 . . 117.43(12) ?
C4 C5 C6 . . 123.33(17) ?
N1 C5 C4 . . 121.92(17) ?
N1 C5 C6 . . 114.75(15) ?
O3 C7 C8 . . 117.03(15) ?
N3 C7 O3 . . 122.55(16) ?
N3 C7 C8 . . 120.41(16) ?
N2 C6 C5 . . 109.38(15) ?
O4 C6 N2 . . 129.15(17) ?
O4 C6 C5 . . 121.47(16) ?
N5 C14 C13 . . 110.7(2) ?
N5 C15A C16A . . 109.9(3) ?
N4 C8 C7 . . 117.44(16) ?
N4 C8 C9 . . 122.41(18) ?
C9 C8 C7 . . 120.14(17) ?
C10 C9 C8 . . 119.0(2) ?
C11 C10 C9 . . 119.1(2) ?
C10 C11 C12 . . 118.2(2) ?
N4 C12 C11 . . 124.4(2) ?
C16B C15B N5 . . 111.2(11) ?

loop_
_geom_bond_atom_site_label_1
_geom_bond_atom_site_label_2
_geom_bond_site_symmetry_2
_geom_bond_distance
_geom_bond_publ_flag
V1 O2 . 1.6107(15) y
V1 O3 . 1.9461(14) y
V1 O1 . 1.6310(16) y
V1 N2 . 2.0385(15) y
V1 N1 . 2.1170(15) y
N4 C8 . 1.340(2) ?
N4 C12 . 1.329(3) ?
O3 C7 . 1.311(2) ?
N3 N2 . 1.400(2) ?
N3 C7 . 1.296(2) ?
C1 C2 . 1.375(3) ?
C1 N1 . 1.342(2) ?
C2 C3 . 1.377(3) ?
N2 C6 . 1.327(2) ?
C4 C3 . 1.385(3) ?
C4 C5 . 1.378(3) ?
N5 C14 . 1.473(3) ?
N5 C15A . 1.502(5) ?
N5 C15B . 1.573(16) ?
O4 C6 . 1.237(2) ?
N1 C5 . 1.343(2) ?
C5 C6 . 1.506(2) ?
C7 C8 . 1.480(2) ?
C14 C13 . 1.481(4) ?
C15A C16A . 1.526(7) ?
C8 C9 . 1.383(3) ?
C9 C10 . 1.380(3) ?
C10 C11 . 1.362(4) ?
C11 C12 . 1.374(3) ?
C15B C16B . 1.36(2) ?

loop_
_geom_hbond_atom_site_label_D
_geom_hbond_atom_site_label_H
_geom_hbond_atom_site_label_A
_geom_hbond_site_symmetry_A
_geom_hbond_distance_DH
_geom_hbond_distance_HA
_geom_hbond_distance_DA
_geom_hbond_angle_DHA
N5 H5A O5 . 0.95(3) 1.92(3) 2.848(3) 165(3)
N5 H5B N3 1_665 0.85(3) 2.08(3) 2.918(3) 171(3)
O5 H5C O1 . 0.85 1.94 2.776(3) 169
O5 H5D O4 1_565 0.85 1.99 2.838(2) 178
C2 H2 O2 2_767 0.93 2.48 3.277(3) 143
C14 H14A O4 1_665 0.97 2.57 3.172(3) 121
C15A H15A N4 1_665 0.97 2.59 3.233(5) 124
